data_1508769
loop_
_publ_author_name
'Xiao, You-Cai'
'Zhou, Qing-Qing'
'Dong, Lin'
'Liu, Tian-Yu'
'Chen, Ying-Chun'

_publ_section_title
;
 Asymmetric Diels-Alder Reaction of 2-Methyl-3-indolylmethanols via in
 Situ Generation of o-Quinodimethanes.
;
_journal_issue 23
_journal_name_full 'Organic letters'
_journal_page_first 5940
_journal_page_last 5943
_journal_paper_doi 10.1021/ol302853m
_journal_volume 14
_journal_year 2012
_chemical_absolute_configuration ad
_chemical_formula_sum 'C29 H23 N O'
_chemical_formula_weight 401.48
_chemical_name_systematic
;
 ?
;
_space_group_IT_number 19
_symmetry_cell_setting orthorhombic
_symmetry_space_group_name_Hall 'P 2ac 2ab'
_symmetry_space_group_name_H-M 'P 21 21 21'
_atom_sites_solution_hydrogens geom
_atom_sites_solution_primary direct
_atom_sites_solution_secondary difmap
_audit_creation_method SHELXL-97
_cell_angle_alpha 90.00
_cell_angle_beta 90.00
_cell_angle_gamma 90.00
_cell_formula_units_Z 4
_cell_length_a 10.7551(8)
_cell_length_b 10.8927(6)
_cell_length_c 17.4190(1)
_cell_measurement_reflns_used 14926
_cell_measurement_temperature 155(2)
_cell_measurement_theta_max 69.7012
_cell_measurement_theta_min 4.0551
_cell_volume 2040.67(19)
_computing_cell_refinement 'CrysAlisPro (Oxford Diffraction Ltd.)'
_computing_data_collection 'CrysAlisPro (Oxford Diffraction Ltd.)'
_computing_data_reduction 'CrysAlisPro (Oxford Diffraction Ltd.)'
_computing_molecular_graphics 'Ortep-3 (L. J. Farrugia, 2001)'
_computing_publication_material SHELXL-97
_computing_structure_refinement 'SHELXL-97 (Sheldrick, 1997)'
_computing_structure_solution 'SHELXS-97 (Sheldrick, 1997)'
_diffrn_ambient_temperature 155(2)
_diffrn_detector_area_resol_mean 15.9149
_diffrn_measured_fraction_theta_full 0.986
_diffrn_measured_fraction_theta_max 0.987
_diffrn_measurement_device_type 'Gemini S Ultra, Oxford Diffraction'
_diffrn_measurement_method '\w scans'
_diffrn_radiation_monochromator mirror
_diffrn_radiation_source 'Enhance Ultra (Cu) X-ray Source'
_diffrn_radiation_type CuK\a
_diffrn_radiation_wavelength 1.54184
_diffrn_reflns_av_R_equivalents 0.0171
_diffrn_reflns_av_sigmaI/netI 0.0110
_diffrn_reflns_limit_h_max 11
_diffrn_reflns_limit_h_min -12
_diffrn_reflns_limit_k_max 13
_diffrn_reflns_limit_k_min -13
_diffrn_reflns_limit_l_max 21
_diffrn_reflns_limit_l_min -21
_diffrn_reflns_number 18273
_diffrn_reflns_theta_full 69.83
_diffrn_reflns_theta_max 69.83
_diffrn_reflns_theta_min 4.79
_exptl_absorpt_coefficient_mu 0.607
_exptl_absorpt_correction_T_max 0.8388
_exptl_absorpt_correction_T_min 0.8110
_exptl_absorpt_correction_type multi-scan
_exptl_absorpt_process_details
;
CrysAlisPro, Agilent Technologies,
Version 1.171.35.19 (release 27-10-2011 CrysAlis171 .NET)
(compiled Oct 27 2011,15:02:11)
Empirical absorption correction using spherical harmonics,
 implemented in SCALE3 ABSPACK scaling algorithm.
;
_exptl_crystal_density_diffrn 1.307
_exptl_crystal_density_method 'not measured'
_exptl_crystal_F_000 848
_exptl_crystal_size_max 0.36
_exptl_crystal_size_mid 0.31
_exptl_crystal_size_min 0.30
_refine_diff_density_max 0.154
_refine_diff_density_min -0.162
_refine_diff_density_rms 0.033
_refine_ls_abs_structure_details 'Flack H D (1983), Acta Cryst. A39, 876-881'
_refine_ls_abs_structure_Flack -0.1(2)
_refine_ls_extinction_method none
_refine_ls_goodness_of_fit_ref 1.008
_refine_ls_hydrogen_treatment constr
_refine_ls_matrix_type full
_refine_ls_number_parameters 280
_refine_ls_number_reflns 3796
_refine_ls_number_restraints 0
_refine_ls_restrained_S_all 1.008
_refine_ls_R_factor_all 0.0266
_refine_ls_R_factor_gt 0.0265
_refine_ls_shift/su_max 0.001
_refine_ls_shift/su_mean 0.000
_refine_ls_structure_factor_coef Fsqd
_refine_ls_weighting_details 'calc w=1/[\s^2^(Fo^2^)+(0.0325P)^2^+0.4743P] where P=(Fo^2^+2Fc^2^)/3'
_refine_ls_weighting_scheme calc
_refine_ls_wR_factor_gt 0.0648
_refine_ls_wR_factor_ref 0.0649
_reflns_number_gt 3786
_reflns_number_total 3796
_reflns_threshold_expression >2sigma(I)
_cod_data_source_file ol302853m_si_002.cif
_cod_data_source_block 4f
_cod_database_code 1508769

loop_
_symmetry_equiv_pos_as_xyz
'x, y, z'
'-x+1/2, -y, z+1/2'
'x+1/2, -y+1/2, -z'
'-x, y+1/2, -z+1/2'

loop_
_atom_site_label
_atom_site_type_symbol
_atom_site_fract_x
_atom_site_fract_y
_atom_site_fract_z
_atom_site_U_iso_or_equiv
_atom_site_adp_type
_atom_site_occupancy
_atom_site_symmetry_multiplicity
_atom_site_calc_flag
_atom_site_refinement_flags
N1 N 1.18881(10) 0.38726(9) 0.82314(6) 0.0254(2) Uani 1 1 d .
H1 H 1.1508 0.4400 0.8514 0.031 Uiso 1 1 calc R
C13 C 1.15767(10) 0.05217(10) 0.66923(6) 0.0199(2) Uani 1 1 d .
O1 O 1.20295(9) -0.20767(8) 0.82881(6) 0.0367(2) Uani 1 1 d .
C14 C 1.06525(11) 0.13103(11) 0.64662(7) 0.0243(2) Uani 1 1 d .
H14 H 1.0470 0.1983 0.6775 0.029 Uiso 1 1 calc R
C5 C 1.32412(11) 0.30024(10) 0.74061(6) 0.0215(2) Uani 1 1 d .
C6 C 1.42542(11) 0.30049(12) 0.69034(7) 0.0257(3) Uani 1 1 d .
H6 H 1.4501 0.2285 0.6660 0.031 Uiso 1 1 calc R
C22 C 1.18655(11) -0.05111(10) 0.62092(6) 0.0216(2) Uani 1 1 d .
C8 C 1.15770(11) 0.26466(10) 0.81609(6) 0.0222(2) Uani 1 1 d .
C21 C 1.27870(11) -0.14041(11) 0.63894(7) 0.0254(2) Uani 1 1 d .
H21 H 1.3271 -0.1307 0.6828 0.030 Uiso 1 1 calc R
C12 C 1.22675(10) 0.07469(10) 0.74525(6) 0.0200(2) Uani 1 1 d .
H12 H 1.3113 0.0426 0.7395 0.024 Uiso 1 1 calc R
C11 C 1.16650(11) 0.00927(10) 0.81613(6) 0.0212(2) Uani 1 1 d .
H11 H 1.2242 0.0162 0.8594 0.025 Uiso 1 1 calc R
C15 C 0.99683(12) 0.11404(12) 0.57835(7) 0.0281(3) Uani 1 1 d .
H15 H 0.9344 0.1692 0.5651 0.034 Uiso 1 1 calc R
C17 C 1.11727(12) -0.06768(11) 0.55143(6) 0.0244(2) Uani 1 1 d .
C27 C 0.86916(14) -0.11941(13) 1.03088(8) 0.0372(3) Uani 1 1 d .
H27 H 0.8321 -0.1597 1.0720 0.045 Uiso 1 1 calc R
C26 C 0.81234(13) -0.11755(13) 0.96027(8) 0.0333(3) Uani 1 1 d .
H26 H 0.7364 -0.1570 0.9535 0.040 Uiso 1 1 calc R
C29 C 1.03914(13) -0.00306(13) 0.97846(7) 0.0328(3) Uani 1 1 d .
H29 H 1.1164 0.0338 0.9850 0.039 Uiso 1 1 calc R
C25 C 0.86761(12) -0.05719(12) 0.89891(7) 0.0275(3) Uani 1 1 d .
H25 H 0.8272 -0.0553 0.8517 0.033 Uiso 1 1 calc R
C4 C 1.29069(11) 0.41121(10) 0.77754(6) 0.0231(2) Uani 1 1 d .
C18 C 1.14216(13) -0.17107(12) 0.50418(7) 0.0294(3) Uani 1 1 d .
H18 H 1.0990 -0.1804 0.4583 0.035 Uiso 1 1 calc R
C7 C 1.23693(11) 0.20864(10) 0.76603(6) 0.0210(2) Uani 1 1 d .
C19 C 1.22802(13) -0.25664(12) 0.52477(7) 0.0325(3) Uani 1 1 d .
H19 H 1.2409 -0.3254 0.4942 0.039 Uiso 1 1 calc R
C28 C 0.98209(15) -0.06069(15) 1.03995(8) 0.0403(3) Uani 1 1 d .
H28 H 1.0202 -0.0599 1.0879 0.048 Uiso 1 1 calc R
C24 C 0.98151(11) 0.00017(11) 0.90671(7) 0.0231(2) Uani 1 1 d .
C10 C 1.04109(11) 0.06876(11) 0.84022(6) 0.0219(2) Uani 1 1 d .
H10 H 0.9844 0.0638 0.7963 0.026 Uiso 1 1 calc R
C9 C 1.05702(11) 0.20540(11) 0.86101(7) 0.0245(3) Uani 1 1 d .
H9A H 0.9795 0.2482 0.8515 0.029 Uiso 1 1 calc R
H9B H 1.0757 0.2124 0.9153 0.029 Uiso 1 1 calc R
C20 C 1.29721(13) -0.24060(12) 0.59256(8) 0.0311(3) Uani 1 1 d .
H20 H 1.3565 -0.2988 0.6062 0.037 Uiso 1 1 calc R
C3 C 1.35247(12) 0.52163(11) 0.76368(7) 0.0275(3) Uani 1 1 d .
H3 H 1.3281 0.5942 0.7874 0.033 Uiso 1 1 calc R
C1 C 1.48862(12) 0.40927(12) 0.67725(7) 0.0295(3) Uani 1 1 d .
H1A H 1.5566 0.4098 0.6442 0.035 Uiso 1 1 calc R
C2 C 1.45165(12) 0.51829(12) 0.71301(7) 0.0299(3) Uani 1 1 d .
H2 H 1.4948 0.5904 0.7025 0.036 Uiso 1 1 calc R
C16 C 1.02232(12) 0.01662(12) 0.53185(7) 0.0281(3) Uani 1 1 d .
H16 H 0.9770 0.0055 0.4869 0.034 Uiso 1 1 calc R
C23 C 1.14436(12) -0.12477(11) 0.80107(7) 0.0253(3) Uani 1 1 d .
H23 H 1.0802 -0.1453 0.7676 0.030 Uiso 1 1 calc R

loop_
_atom_site_aniso_label
_atom_site_aniso_U_11
_atom_site_aniso_U_22
_atom_site_aniso_U_33
_atom_site_aniso_U_23
_atom_site_aniso_U_13
_atom_site_aniso_U_12
N1 0.0325(5) 0.0205(5) 0.0233(5) -0.0038(4) 0.0018(4) 0.0026(4)
C13 0.0208(5) 0.0203(5) 0.0185(5) 0.0018(4) 0.0029(4) -0.0017(4)
O1 0.0399(5) 0.0247(4) 0.0456(6) 0.0084(4) 0.0067(5) 0.0058(4)
C14 0.0274(6) 0.0231(6) 0.0226(5) -0.0007(5) 0.0020(5) 0.0016(5)
C5 0.0235(6) 0.0207(5) 0.0203(5) 0.0006(4) -0.0048(5) -0.0002(4)
C6 0.0251(6) 0.0258(6) 0.0262(6) 0.0003(5) -0.0006(5) 0.0009(5)
C22 0.0239(6) 0.0207(5) 0.0203(5) 0.0019(4) 0.0046(4) -0.0030(5)
C8 0.0256(6) 0.0212(5) 0.0200(5) -0.0001(4) -0.0013(5) 0.0020(4)
C21 0.0276(6) 0.0251(6) 0.0235(6) 0.0002(5) 0.0043(5) 0.0013(5)
C12 0.0200(5) 0.0194(5) 0.0205(5) 0.0001(4) 0.0015(4) 0.0011(4)
C11 0.0232(6) 0.0216(5) 0.0187(5) 0.0014(4) -0.0016(5) 0.0012(5)
C15 0.0273(6) 0.0307(6) 0.0263(6) 0.0047(5) -0.0026(5) 0.0021(5)
C17 0.0279(6) 0.0256(6) 0.0197(5) 0.0012(5) 0.0039(5) -0.0057(5)
C27 0.0462(8) 0.0389(7) 0.0264(6) 0.0040(6) 0.0078(6) -0.0098(7)
C26 0.0296(7) 0.0365(7) 0.0339(7) -0.0020(6) 0.0056(6) -0.0098(6)
C29 0.0326(7) 0.0406(7) 0.0253(6) 0.0072(5) -0.0055(5) -0.0125(6)
C25 0.0266(6) 0.0331(6) 0.0228(6) -0.0025(5) -0.0010(5) -0.0020(5)
C4 0.0269(6) 0.0224(6) 0.0200(5) -0.0001(4) -0.0052(5) 0.0007(5)
C18 0.0351(7) 0.0320(6) 0.0211(6) -0.0037(5) 0.0052(5) -0.0091(6)
C7 0.0225(6) 0.0208(6) 0.0198(5) 0.0005(4) -0.0018(4) 0.0004(4)
C19 0.0433(8) 0.0256(6) 0.0286(6) -0.0065(5) 0.0128(6) -0.0045(6)
C28 0.0497(9) 0.0489(8) 0.0222(6) 0.0084(6) -0.0067(6) -0.0146(7)
C24 0.0249(6) 0.0243(6) 0.0201(5) 0.0003(4) 0.0007(5) 0.0013(5)
C10 0.0217(6) 0.0260(6) 0.0178(5) 0.0011(5) -0.0006(4) 0.0014(5)
C9 0.0270(6) 0.0264(6) 0.0201(5) 0.0012(5) 0.0039(5) 0.0040(5)
C20 0.0360(7) 0.0260(6) 0.0314(6) 0.0003(5) 0.0106(6) 0.0046(5)
C3 0.0353(7) 0.0207(5) 0.0266(6) -0.0002(5) -0.0091(5) -0.0014(5)
C1 0.0246(6) 0.0351(7) 0.0288(6) 0.0071(5) -0.0011(5) -0.0042(5)
C2 0.0312(7) 0.0260(6) 0.0324(6) 0.0077(5) -0.0096(5) -0.0082(5)
C16 0.0306(7) 0.0340(7) 0.0197(6) 0.0020(5) -0.0029(5) -0.0043(5)
C23 0.0294(6) 0.0249(6) 0.0217(5) 0.0022(5) 0.0043(5) -0.0027(5)

loop_
_atom_type_symbol
_atom_type_description
_atom_type_scat_dispersion_real
_atom_type_scat_dispersion_imag
_atom_type_scat_source
C C 0.0181 0.0091 'International Tables Vol C Tables 4.2.6.8 and 6.1.1.4'
H H 0.0000 0.0000 'International Tables Vol C Tables 4.2.6.8 and 6.1.1.4'
O O 0.0492 0.0322 'International Tables Vol C Tables 4.2.6.8 and 6.1.1.4'
N N 0.0311 0.0180 'International Tables Vol C Tables 4.2.6.8 and 6.1.1.4'

loop_
_geom_angle_atom_site_label_1
_geom_angle_atom_site_label_2
_geom_angle_atom_site_label_3
_geom_angle
C4 N1 C8 108.92(10)
C4 N1 H1 125.5
C8 N1 H1 125.5
C14 C13 C22 118.57(10)
C14 C13 C12 119.83(10)
C22 C13 C12 121.60(10)
C13 C14 C15 122.54(11)
C13 C14 H14 118.7
C15 C14 H14 118.7
C6 C5 C4 118.75(11)
C6 C5 C7 134.58(11)
C4 C5 C7 106.66(10)
C1 C6 C5 119.17(12)
C1 C6 H6 120.4
C5 C6 H6 120.4
C21 C22 C17 117.52(10)
C21 C22 C13 123.75(10)
C17 C22 C13 118.71(10)
C7 C8 N1 109.75(10)
C7 C8 C9 126.77(11)
N1 C8 C9 123.39(10)
C20 C21 C22 120.97(12)
C20 C21 H21 119.5
C22 C21 H21 119.5
C7 C12 C13 113.34(9)
C7 C12 C11 106.33(9)
C13 C12 C11 113.98(9)
C7 C12 H12 107.6
C13 C12 H12 107.6
C11 C12 H12 107.6
C23 C11 C10 108.35(10)
C23 C11 C12 111.72(9)
C10 C11 C12 112.48(9)
C23 C11 H11 108.0
C10 C11 H11 108.0
C12 C11 H11 108.0
C16 C15 C14 119.89(12)
C16 C15 H15 120.1
C14 C15 H15 120.1
C16 C17 C18 120.72(11)
C16 C17 C22 119.81(11)
C18 C17 C22 119.44(11)
C26 C27 C28 119.12(13)
C26 C27 H27 120.4
C28 C27 H27 120.4
C27 C26 C25 120.38(12)
C27 C26 H26 119.8
C25 C26 H26 119.8
C28 C29 C24 120.48(12)
C28 C29 H29 119.8
C24 C29 H29 119.8
C24 C25 C26 121.20(12)
C24 C25 H25 119.4
C26 C25 H25 119.4
N1 C4 C3 129.91(11)
N1 C4 C5 107.59(10)
C3 C4 C5 122.45(11)
C19 C18 C17 121.23(12)
C19 C18 H18 119.4
C17 C18 H18 119.4
C8 C7 C5 107.08(10)
C8 C7 C12 122.78(11)
C5 C7 C12 130.14(10)
C18 C19 C20 119.70(12)
C18 C19 H19 120.2
C20 C19 H19 120.2
C27 C28 C29 120.73(12)
C27 C28 H28 119.6
C29 C28 H28 119.6
C25 C24 C29 118.06(11)
C25 C24 C10 121.41(11)
C29 C24 C10 120.50(11)
C24 C10 C9 110.03(9)
C24 C10 C11 111.51(9)
C9 C10 C11 111.69(10)
C24 C10 H10 107.8
C9 C10 H10 107.8
C11 C10 H10 107.8
C8 C9 C10 112.17(10)
C8 C9 H9A 109.2
C10 C9 H9A 109.2
C8 C9 H9B 109.2
C10 C9 H9B 109.2
H9A C9 H9B 107.9
C21 C20 C19 121.08(12)
C21 C20 H20 119.5
C19 C20 H20 119.5
C2 C3 C4 117.03(11)
C2 C3 H3 121.5
C4 C3 H3 121.5
C6 C1 C2 120.90(12)
C6 C1 H1A 119.5
C2 C1 H1A 119.5
C3 C2 C1 121.67(11)
C3 C2 H2 119.2
C1 C2 H2 119.2
C15 C16 C17 120.48(11)
C15 C16 H16 119.8
C17 C16 H16 119.8
O1 C23 C11 125.21(12)
O1 C23 H23 117.4
C11 C23 H23 117.4

loop_
_geom_bond_atom_site_label_1
_geom_bond_atom_site_label_2
_geom_bond_distance
N1 C4 1.3783(16)
N1 C8 1.3821(15)
N1 H1 0.8600
C13 C14 1.3715(17)
C13 C22 1.4387(15)
C13 C12 1.5381(15)
O1 C23 1.2026(16)
C14 C15 1.4107(17)
C14 H14 0.9300
C5 C6 1.3978(17)
C5 C4 1.4156(16)
C5 C7 1.4391(16)
C6 C1 1.3849(18)
C6 H6 0.9300
C22 C21 1.4237(16)
C22 C17 1.4329(16)
C8 C7 1.3635(16)
C8 C9 1.4837(17)
C21 C20 1.3724(17)
C21 H21 0.9300
C12 C7 1.5073(15)
C12 C11 1.5659(15)
C12 H12 0.9800
C11 C23 1.5024(16)
C11 C10 1.5541(16)
C11 H11 0.9800
C15 C16 1.3628(18)
C15 H15 0.9300
C17 C16 1.4151(18)
C17 C18 1.4203(17)
C27 C26 1.3736(19)
C27 C28 1.382(2)
C27 H27 0.9300
C26 C25 1.3885(18)
C26 H26 0.9300
C29 C28 1.3848(18)
C29 C24 1.3956(17)
C29 H29 0.9300
C25 C24 1.3818(17)
C25 H25 0.9300
C4 C3 1.3952(17)
C18 C19 1.360(2)
C18 H18 0.9300
C19 C20 1.407(2)
C19 H19 0.9300
C28 H28 0.9300
C24 C10 1.5200(16)
C10 C9 1.5413(17)
C10 H10 0.9800
C9 H9A 0.9700
C9 H9B 0.9700
C20 H20 0.9300
C3 C2 1.3850(19)
C3 H3 0.9300
C1 C2 1.3987(19)
C1 H1A 0.9300
C2 H2 0.9300
C16 H16 0.9300
C23 H23 0.9300

loop_
_geom_torsion_atom_site_label_1
_geom_torsion_atom_site_label_2
_geom_torsion_atom_site_label_3
_geom_torsion_atom_site_label_4
_geom_torsion
C22 C13 C14 C15 0.63(17)
C12 C13 C14 C15 -178.71(10)
C4 C5 C6 C1 -1.02(17)
C7 C5 C6 C1 178.16(12)
C14 C13 C22 C21 -178.76(11)
C12 C13 C22 C21 0.58(17)
C14 C13 C22 C17 -0.29(16)
C12 C13 C22 C17 179.04(10)
C4 N1 C8 C7 -0.61(13)
C4 N1 C8 C9 176.10(10)
C17 C22 C21 C20 -2.11(17)
C13 C22 C21 C20 176.38(11)
C14 C13 C12 C7 -31.14(14)
C22 C13 C12 C7 149.53(10)
C14 C13 C12 C11 90.67(12)
C22 C13 C12 C11 -88.65(12)
C7 C12 C11 C23 176.77(9)
C13 C12 C11 C23 51.17(13)
C7 C12 C11 C10 54.65(12)
C13 C12 C11 C10 -70.95(12)
C13 C14 C15 C16 -0.42(19)
C21 C22 C17 C16 178.32(11)
C13 C22 C17 C16 -0.25(16)
C21 C22 C17 C18 0.34(16)
C13 C22 C17 C18 -178.22(11)
C28 C27 C26 C25 -0.1(2)
C27 C26 C25 C24 1.3(2)
C8 N1 C4 C3 177.40(12)
C8 N1 C4 C5 0.20(12)
C6 C5 C4 N1 179.64(10)
C7 C5 C4 N1 0.25(12)
C6 C5 C4 C3 2.19(17)
C7 C5 C4 C3 -177.20(11)
C16 C17 C18 C19 -175.99(12)
C22 C17 C18 C19 1.96(18)
N1 C8 C7 C5 0.76(13)
C9 C8 C7 C5 -175.81(11)
N1 C8 C7 C12 -179.32(10)
C9 C8 C7 C12 4.11(18)
C6 C5 C7 C8 -179.87(13)
C4 C5 C7 C8 -0.62(13)
C6 C5 C7 C12 0.2(2)
C4 C5 C7 C12 179.47(11)
C13 C12 C7 C8 97.87(13)
C11 C12 C7 C8 -28.12(14)
C13 C12 C7 C5 -82.23(14)
C11 C12 C7 C5 151.78(11)
C17 C18 C19 C20 -2.49(19)
C26 C27 C28 C29 -1.5(2)
C24 C29 C28 C27 2.1(2)
C26 C25 C24 C29 -0.69(19)
C26 C25 C24 C10 -178.63(12)
C28 C29 C24 C25 -1.0(2)
C28 C29 C24 C10 176.98(13)
C25 C24 C10 C9 118.27(12)
C29 C24 C10 C9 -59.62(15)
C25 C24 C10 C11 -117.22(12)
C29 C24 C10 C11 64.89(15)
C23 C11 C10 C24 53.37(12)
C12 C11 C10 C24 177.37(9)
C23 C11 C10 C9 176.94(9)
C12 C11 C10 C9 -59.06(12)
C7 C8 C9 C10 -5.05(17)
N1 C8 C9 C10 178.81(10)
C24 C10 C9 C8 155.89(10)
C11 C10 C9 C8 31.49(13)
C22 C21 C20 C19 1.65(19)
C18 C19 C20 C21 0.69(19)
N1 C4 C3 C2 -178.46(11)
C5 C4 C3 C2 -1.62(17)
C5 C6 C1 C2 -0.59(18)
C4 C3 C2 C1 -0.06(18)
C6 C1 C2 C3 1.17(19)
C14 C15 C16 C17 -0.14(19)
C18 C17 C16 C15 178.42(12)
C22 C17 C16 C15 0.47(18)
C10 C11 C23 O1 -128.04(13)
C12 C11 C23 O1 107.51(13)

loop_
_cod_related_entry_id
_cod_related_entry_database
_cod_related_entry_code
1 ChemSpider 30652067
